data_7029729
loop_
_publ_author_name
'Hangaly, Noa K'
'Petrov, Alexander R'
'Elfferding, Michael'
'Harms, Klaus'
'Sundermeyer, J\"org'

_publ_section_title
;
 Tetrahydropentalenyl-phosphazene constrained geometry complexes of
 rare-earth metal alkyls.
;
_journal_issue 19
_journal_name_full 'Dalton transactions (Cambridge, England : 2003)'
_journal_page_first 7109
_journal_page_last 7120
_journal_paper_doi 10.1039/c3dt53596g
_journal_volume 43
_journal_year 2014
_chemical_formula_moiety 'C42 H63 N P Si2 Y, C7 H8'
_chemical_formula_sum 'C49 H71 N P Si2 Y'
_chemical_formula_weight 850.13
_space_group_IT_number 2
_symmetry_cell_setting triclinic
_symmetry_space_group_name_Hall '-P 1'
_symmetry_space_group_name_H-M 'P -1'
_atom_sites_solution_hydrogens geom
_atom_sites_solution_primary direct
_atom_sites_solution_secondary difmap
_audit_creation_method SHELXL-97
_cell_angle_alpha 94.506(2)
_cell_angle_beta 104.052(2)
_cell_angle_gamma 91.999(2)
_cell_formula_units_Z 2
_cell_length_a 10.7100(3)
_cell_length_b 12.8173(3)
_cell_length_c 17.5301(5)
_cell_measurement_reflns_used 37232
_cell_measurement_temperature 193(2)
_cell_measurement_theta_max 29.57
_cell_measurement_theta_min 4.715
_cell_volume 2323.56(11)
_computing_molecular_graphics 'Ortep-3 for Windows (Farrugia, 1997)'
_computing_publication_material 'WinGX publication routines (Farrugia, 1999)'
_computing_structure_refinement 'SHELXL-97 (Sheldrick, 2008)'
_computing_structure_solution 'SHELXS-97 (Sheldrick, 1997)'
_diffrn_ambient_temperature 193(2)
_diffrn_measured_fraction_theta_full 0.993
_diffrn_measured_fraction_theta_max 0.993
_diffrn_radiation_monochromator graphite
_diffrn_radiation_source 'fine-focus sealed tube'
_diffrn_radiation_type MoK\a
_diffrn_radiation_wavelength 0.71073
_diffrn_reflns_av_R_equivalents 0.0358
_diffrn_reflns_av_sigmaI/netI 0.0313
_diffrn_reflns_limit_h_max 12
_diffrn_reflns_limit_h_min -12
_diffrn_reflns_limit_k_max 15
_diffrn_reflns_limit_k_min -15
_diffrn_reflns_limit_l_max 20
_diffrn_reflns_limit_l_min -20
_diffrn_reflns_number 21587
_diffrn_reflns_theta_full 25.00
_diffrn_reflns_theta_max 25.00
_diffrn_reflns_theta_min 4.72
_exptl_absorpt_coefficient_mu 1.374
_exptl_absorpt_correction_T_max 0.8525
_exptl_absorpt_correction_T_min 0.7165
_exptl_absorpt_correction_type multi-scan
_exptl_absorpt_process_details
;

Department of Chemistry

University of Anywhere

Sometown

Somewhere, UK

;
_exptl_crystal_colour colourless
_exptl_crystal_density_diffrn 1.215
_exptl_crystal_density_method 'not measured'
_exptl_crystal_description prism
_exptl_crystal_F_000 908
_exptl_crystal_size_max 0.26
_exptl_crystal_size_mid 0.18
_exptl_crystal_size_min 0.12
_refine_diff_density_max 0.392
_refine_diff_density_min -0.296
_refine_diff_density_rms 0.048
_refine_ls_extinction_method none
_refine_ls_goodness_of_fit_ref 0.995
_refine_ls_hydrogen_treatment constr
_refine_ls_matrix_type full
_refine_ls_number_parameters 498
_refine_ls_number_reflns 8134
_refine_ls_number_restraints 0
_refine_ls_restrained_S_all 0.995
_refine_ls_R_factor_all 0.0346
_refine_ls_R_factor_gt 0.0297
_refine_ls_shift/su_max 0.003
_refine_ls_shift/su_mean 0.000
_refine_ls_structure_factor_coef Fsqd
_refine_ls_weighting_details 'calc w=1/[\s^2^(Fo^2^)+(0.0409P)^2^+1.1328P] where P=(Fo^2^+2Fc^2^)/3'
_refine_ls_weighting_scheme calc
_refine_ls_wR_factor_gt 0.0695
_refine_ls_wR_factor_ref 0.0713
_reflns_number_gt 7448
_reflns_number_total 8134
_reflns_threshold_expression >2\s(I)
_cod_data_source_file c3dt53596g2.cif
_cod_data_source_block noa29
_cod_depositor_comments
;Adding full bibliography for
 ./tmp-cod-update-bibliographies-12899/cifs/7029729.cif.
;
_cod_database_code 7029729

loop_
_symmetry_equiv_pos_as_xyz
'x, y, z'
'-x, -y, -z'

loop_
_atom_site_label
_atom_site_type_symbol
_atom_site_fract_x
_atom_site_fract_y
_atom_site_fract_z
_atom_site_U_iso_or_equiv
_atom_site_adp_type
_atom_site_occupancy
_atom_site_symmetry_multiplicity
_atom_site_calc_flag
_atom_site_refinement_flags
C34 C 0.51066(19) 0.33681(16) -0.02577(11) 0.0182(4) Uani 1 1 d .
H34A H 0.5653 0.4003 -0.0202 0.022 Uiso 1 1 calc R
H34B H 0.4685 0.3211 -0.0813 0.022 Uiso 1 1 calc R
C29 C 0.40931(19) 0.35334(15) 0.02173(11) 0.0173(4) Uani 1 1 d .
H29 H 0.3567 0.4112 0.0022 0.021 Uiso 1 1 calc R
C32 C 0.32253(19) 0.25329(16) 0.01267(11) 0.0192(4) Uani 1 1 d .
H32A H 0.2780 0.2368 -0.0424 0.023 Uiso 1 1 calc R
H32B H 0.2584 0.2638 0.0428 0.023 Uiso 1 1 calc R
C30 C 0.40486(19) 0.16214(15) 0.04243(11) 0.0167(4) Uani 1 1 d .
H30 H 0.3496 0.0980 0.0365 0.020 Uiso 1 1 calc R
C33 C 0.5061(2) 0.14593(16) -0.00518(11) 0.0189(4) Uani 1 1 d .
H33A H 0.5580 0.0882 0.0133 0.023 Uiso 1 1 calc R
H33B H 0.4638 0.1286 -0.0605 0.023 Uiso 1 1 calc R
C31 C 0.59258(19) 0.24609(16) 0.00425(11) 0.0165(4) Uani 1 1 d .
H31 H 0.6578 0.2355 -0.0259 0.020 Uiso 1 1 calc R
C26 C 0.47744(18) 0.38042(15) 0.10950(11) 0.0156(4) Uani 1 1 d .
H26A H 0.4137 0.3928 0.1397 0.019 Uiso 1 1 calc R
H26B H 0.5322 0.4439 0.1154 0.019 Uiso 1 1 calc R
C27 C 0.47231(18) 0.18911(15) 0.12964(10) 0.0150(4) Uani 1 1 d .
H27A H 0.5237 0.1316 0.1492 0.018 Uiso 1 1 calc R
H27B H 0.4081 0.1985 0.1599 0.018 Uiso 1 1 calc R
C28 C 0.65903(18) 0.27271(15) 0.09214(10) 0.0149(4) Uani 1 1 d .
H28A H 0.7123 0.2160 0.1114 0.018 Uiso 1 1 calc R
H28B H 0.7146 0.3358 0.0983 0.018 Uiso 1 1 calc R
C25 C 0.55940(17) 0.28957(14) 0.14113(10) 0.0121(4) Uani 1 1 d .
C19 C 0.50100(18) 0.44464(15) 0.31965(11) 0.0153(4) Uani 1 1 d .
C20 C 0.5113(2) 0.52356(16) 0.38082(11) 0.0208(4) Uani 1 1 d .
H20 H 0.5889 0.5624 0.4012 0.025 Uiso 1 1 calc R
C21 C 0.4055(2) 0.54394(18) 0.41122(12) 0.0275(5) Uani 1 1 d .
H21 H 0.4124 0.5967 0.4518 0.033 Uiso 1 1 calc R
C22 C 0.2902(2) 0.48640(19) 0.38157(13) 0.0295(5) Uani 1 1 d .
H22 H 0.2195 0.5011 0.4018 0.035 Uiso 1 1 calc R
C23 C 0.2794(2) 0.40710(18) 0.32196(13) 0.0269(5) Uani 1 1 d .
H23 H 0.2018 0.3680 0.3024 0.032 Uiso 1 1 calc R
C24 C 0.3850(2) 0.38573(16) 0.29114(12) 0.0198(4) Uani 1 1 d .
H24 H 0.3780 0.3318 0.2513 0.024 Uiso 1 1 calc R
C13 C 0.71129(18) 0.52456(15) 0.25379(10) 0.0144(4) Uani 1 1 d .
C14 C 0.82173(19) 0.51130(16) 0.22572(11) 0.0180(4) Uani 1 1 d .
H14 H 0.8543 0.4452 0.2224 0.022 Uiso 1 1 calc R
C15 C 0.8831(2) 0.59643(17) 0.20280(12) 0.0231(4) Uani 1 1 d .
H15 H 0.9570 0.5875 0.1846 0.028 Uiso 1 1 calc R
C16 C 0.8338(2) 0.69456(17) 0.20712(12) 0.0250(5) Uani 1 1 d .
H16 H 0.8754 0.7517 0.1923 0.030 Uiso 1 1 calc R
C17 C 0.7233(2) 0.70812(16) 0.23325(11) 0.0228(4) Uani 1 1 d .
H17 H 0.6904 0.7742 0.2355 0.027 Uiso 1 1 calc R
C18 C 0.6612(2) 0.62343(15) 0.25622(11) 0.0181(4) Uani 1 1 d .
H18 H 0.5862 0.6327 0.2732 0.022 Uiso 1 1 calc R
C1 C 0.75135(18) 0.37285(14) 0.37253(10) 0.0135(4) Uani 1 1 d .
C2 C 0.88824(19) 0.36744(14) 0.38522(10) 0.0145(4) Uani 1 1 d .
H2 H 0.9418 0.4060 0.3620 0.017 Uiso 1 1 calc R
C3 C 0.92586(19) 0.29237(15) 0.43961(10) 0.0150(4) Uani 1 1 d .
C4 C 0.81617(19) 0.25205(14) 0.46079(10) 0.0149(4) Uani 1 1 d .
C5 C 0.70726(19) 0.30013(15) 0.41990(10) 0.0147(4) Uani 1 1 d .
H5 H 0.6226 0.2874 0.4229 0.018 Uiso 1 1 calc R
C6 C 1.05006(19) 0.25564(15) 0.48987(11) 0.0174(4) Uani 1 1 d .
C7 C 0.9953(2) 0.16653(16) 0.53026(11) 0.0188(4) Uani 1 1 d .
H7A H 1.0018 0.0992 0.5026 0.023 Uiso 1 1 calc R
H7B H 1.0453 0.1663 0.5844 0.023 Uiso 1 1 calc R
C8 C 0.85167(19) 0.18394(15) 0.52894(11) 0.0167(4) Uani 1 1 d .
C9 C 1.1441(2) 0.21307(17) 0.44397(12) 0.0232(4) Uani 1 1 d .
H9A H 1.1008 0.1589 0.4045 0.035 Uiso 1 1 calc R
H9B H 1.2150 0.1848 0.4795 0.035 Uiso 1 1 calc R
H9C H 1.1758 0.2687 0.4189 0.035 Uiso 1 1 calc R
C10 C 1.1189(2) 0.34572(17) 0.54967(12) 0.0261(5) Uani 1 1 d .
H10A H 1.1467 0.4005 0.5222 0.039 Uiso 1 1 calc R
H10B H 1.1924 0.3204 0.5850 0.039 Uiso 1 1 calc R
H10C H 1.0607 0.3727 0.5793 0.039 Uiso 1 1 calc R
C11 C 0.7713(2) 0.08087(16) 0.51727(11) 0.0208(4) Uani 1 1 d .
H11A H 0.6831 0.0950 0.5148 0.031 Uiso 1 1 calc R
H11B H 0.8035 0.0400 0.5607 0.031 Uiso 1 1 calc R
H11C H 0.7768 0.0427 0.4689 0.031 Uiso 1 1 calc R
C12 C 0.8384(2) 0.24548(17) 0.60533(11) 0.0236(5) Uani 1 1 d .
H12A H 0.8878 0.3111 0.6129 0.035 Uiso 1 1 calc R
H12B H 0.8698 0.2054 0.6494 0.035 Uiso 1 1 calc R
H12C H 0.7494 0.2584 0.6013 0.035 Uiso 1 1 calc R
C35 C 0.68791(19) 0.01722(15) 0.29509(11) 0.0169(4) Uani 1 1 d .
H35A H 0.6934 -0.0164 0.2446 0.020 Uiso 1 1 calc R
H35B H 0.7504 -0.0149 0.3348 0.020 Uiso 1 1 calc R
C37 C 0.4418(2) 0.08223(17) 0.34708(13) 0.0241(4) Uani 1 1 d .
H37A H 0.4883 0.1064 0.3999 0.036 Uiso 1 1 calc R
H37B H 0.3566 0.0568 0.3474 0.036 Uiso 1 1 calc R
H37C H 0.4362 0.1391 0.3141 0.036 Uiso 1 1 calc R
C38 C 0.4200(2) -0.08074(17) 0.21057(12) 0.0248(5) Uani 1 1 d .
H38A H 0.4183 -0.0310 0.1722 0.037 Uiso 1 1 calc R
H38B H 0.3344 -0.0938 0.2169 0.037 Uiso 1 1 calc R
H38C H 0.4519 -0.1451 0.1930 0.037 Uiso 1 1 calc R
C39 C 0.5376(2) -0.13173(17) 0.37782(13) 0.0242(4) Uani 1 1 d .
H39A H 0.5831 -0.1890 0.3612 0.036 Uiso 1 1 calc R
H39B H 0.4520 -0.1564 0.3780 0.036 Uiso 1 1 calc R
H39C H 0.5822 -0.1034 0.4300 0.036 Uiso 1 1 calc R
C36 C 0.94671(18) 0.19419(15) 0.23511(11) 0.0160(4) Uani 1 1 d .
H36A H 0.9293 0.2450 0.1962 0.019 Uiso 1 1 calc R
H36B H 1.0233 0.2210 0.2748 0.019 Uiso 1 1 calc R
C40 C 0.8547(2) 0.01724(18) 0.10115(12) 0.0248(5) Uani 1 1 d .
H40A H 0.7793 0.0036 0.1201 0.037 Uiso 1 1 calc R
H40B H 0.8796 -0.0470 0.0786 0.037 Uiso 1 1 calc R
H40C H 0.8361 0.0661 0.0616 0.037 Uiso 1 1 calc R
C41 C 1.1354(2) 0.0912(2) 0.14447(13) 0.0291(5) Uani 1 1 d .
H41A H 1.1225 0.1459 0.1094 0.044 Uiso 1 1 calc R
H41B H 1.1479 0.0269 0.1161 0.044 Uiso 1 1 calc R
H41C H 1.2101 0.1097 0.1870 0.044 Uiso 1 1 calc R
C42 C 1.0301(2) -0.02651(16) 0.25871(12) 0.0220(4) Uani 1 1 d .
H42A H 1.1024 -0.0003 0.3008 0.033 Uiso 1 1 calc R
H42B H 1.0514 -0.0899 0.2330 0.033 Uiso 1 1 calc R
H42C H 0.9572 -0.0407 0.2798 0.033 Uiso 1 1 calc R
C43 C 0.2646(2) 0.6486(2) 0.21327(14) 0.0354(6) Uani 1 1 d .
H43A H 0.3198 0.5910 0.2155 0.053 Uiso 1 1 calc R
H43B H 0.2060 0.6383 0.2460 0.053 Uiso 1 1 calc R
H43C H 0.3159 0.7127 0.2318 0.053 Uiso 1 1 calc R
C44 C 0.1895(2) 0.65484(17) 0.12947(12) 0.0213(4) Uani 1 1 d .
C45 C 0.1867(2) 0.57354(18) 0.07219(13) 0.0264(5) Uani 1 1 d .
H45 H 0.2312 0.5140 0.0858 0.032 Uiso 1 1 calc R
C46 C 0.1187(2) 0.5797(2) -0.00507(14) 0.0341(6) Uani 1 1 d .
H46 H 0.1182 0.5246 -0.0430 0.041 Uiso 1 1 calc R
C47 C 0.0513(2) 0.6675(2) -0.02625(14) 0.0349(6) Uani 1 1 d .
H47 H 0.0052 0.6714 -0.0781 0.042 Uiso 1 1 calc R
C48 C 0.0534(2) 0.7492(2) 0.03046(14) 0.0318(5) Uani 1 1 d .
H48 H 0.0087 0.8086 0.0168 0.038 Uiso 1 1 calc R
C49 C 0.1220(2) 0.74257(18) 0.10744(13) 0.0260(5) Uani 1 1 d .
H49 H 0.1230 0.7980 0.1452 0.031 Uiso 1 1 calc R
N1 N 0.62766(15) 0.30599(12) 0.22651(8) 0.0125(3) Uani 1 1 d .
P1 P 0.64296(5) 0.40967(4) 0.28633(3) 0.01160(10) Uani 1 1 d .
Si1 Si 0.52852(5) -0.02666(4) 0.30761(3) 0.01614(12) Uani 1 1 d .
Si2 Si 0.98979(5) 0.07400(4) 0.18542(3) 0.01521(11) Uani 1 1 d .
Y1 Y 0.770906(17) 0.194931(13) 0.298592(10) 0.01086(6) Uani 1 1 d .

loop_
_atom_site_aniso_label
_atom_site_aniso_U_11
_atom_site_aniso_U_22
_atom_site_aniso_U_33
_atom_site_aniso_U_23
_atom_site_aniso_U_13
_atom_site_aniso_U_12
C34 0.0214(10) 0.0193(10) 0.0119(9) 0.0031(7) 0.0006(7) -0.0046(8)
C29 0.0180(10) 0.0162(10) 0.0159(9) 0.0044(7) -0.0007(8) 0.0041(8)
C32 0.0146(10) 0.0259(11) 0.0152(9) 0.0029(8) -0.0002(7) 0.0001(8)
C30 0.0180(10) 0.0141(10) 0.0158(9) 0.0003(7) 0.0011(8) -0.0056(8)
C33 0.0236(10) 0.0171(10) 0.0133(9) -0.0016(7) 0.0005(8) 0.0001(8)
C31 0.0163(10) 0.0204(10) 0.0128(9) 0.0004(7) 0.0042(7) 0.0002(8)
C26 0.0162(9) 0.0137(10) 0.0161(9) 0.0026(7) 0.0020(7) 0.0023(8)
C27 0.0165(9) 0.0136(9) 0.0149(9) 0.0043(7) 0.0031(7) 0.0000(8)
C28 0.0130(9) 0.0162(10) 0.0148(9) 0.0021(7) 0.0019(7) 0.0002(7)
C25 0.0135(9) 0.0118(9) 0.0099(8) 0.0012(7) 0.0008(7) 0.0012(7)
C19 0.0178(10) 0.0153(9) 0.0150(9) 0.0071(7) 0.0060(7) 0.0063(8)
C20 0.0252(11) 0.0214(11) 0.0160(9) 0.0038(8) 0.0037(8) 0.0079(9)
C21 0.0416(14) 0.0278(12) 0.0177(10) 0.0056(9) 0.0131(9) 0.0175(10)
C22 0.0341(13) 0.0323(13) 0.0326(12) 0.0154(10) 0.0225(10) 0.0139(10)
C23 0.0245(11) 0.0256(12) 0.0359(12) 0.0136(9) 0.0145(9) 0.0026(9)
C24 0.0245(11) 0.0164(10) 0.0210(10) 0.0070(8) 0.0084(8) 0.0029(8)
C13 0.0181(10) 0.0131(9) 0.0094(8) 0.0018(7) -0.0018(7) -0.0013(7)
C14 0.0208(10) 0.0154(10) 0.0164(9) 0.0018(7) 0.0022(8) -0.0009(8)
C15 0.0222(11) 0.0274(12) 0.0184(10) 0.0021(8) 0.0037(8) -0.0046(9)
C16 0.0316(12) 0.0205(11) 0.0185(10) 0.0066(8) -0.0023(9) -0.0099(9)
C17 0.0321(12) 0.0118(10) 0.0197(10) 0.0037(8) -0.0035(9) -0.0006(9)
C18 0.0212(10) 0.0160(10) 0.0140(9) 0.0019(7) -0.0018(8) 0.0020(8)
C1 0.0179(10) 0.0096(9) 0.0111(8) 0.0003(7) 0.0001(7) 0.0019(7)
C2 0.0186(10) 0.0105(9) 0.0121(8) 0.0002(7) 0.0000(7) -0.0011(7)
C3 0.0188(10) 0.0100(9) 0.0134(9) -0.0010(7) -0.0008(7) 0.0011(7)
C4 0.0224(10) 0.0103(9) 0.0109(8) 0.0005(7) 0.0020(7) 0.0025(8)
C5 0.0194(10) 0.0133(9) 0.0113(8) -0.0011(7) 0.0040(7) 0.0023(8)
C6 0.0187(10) 0.0144(10) 0.0154(9) 0.0033(7) -0.0034(8) 0.0013(8)
C7 0.0219(10) 0.0148(10) 0.0174(9) 0.0044(7) -0.0008(8) 0.0040(8)
C8 0.0234(10) 0.0140(10) 0.0123(9) 0.0039(7) 0.0019(7) 0.0049(8)
C9 0.0194(10) 0.0260(11) 0.0233(10) 0.0085(8) 0.0008(8) 0.0036(9)
C10 0.0273(12) 0.0231(11) 0.0213(10) 0.0026(8) -0.0062(9) -0.0039(9)
C11 0.0270(11) 0.0177(10) 0.0183(10) 0.0077(8) 0.0043(8) 0.0018(9)
C12 0.0356(12) 0.0205(11) 0.0151(9) 0.0050(8) 0.0055(9) 0.0072(9)
C35 0.0177(10) 0.0138(10) 0.0203(9) 0.0025(7) 0.0068(8) 0.0006(8)
C37 0.0210(11) 0.0228(11) 0.0296(11) 0.0010(9) 0.0087(9) 0.0014(9)
C38 0.0233(11) 0.0223(11) 0.0273(11) 0.0030(9) 0.0031(9) -0.0014(9)
C39 0.0246(11) 0.0228(11) 0.0272(11) 0.0054(9) 0.0095(9) -0.0026(9)
C36 0.0144(9) 0.0159(10) 0.0170(9) 0.0035(7) 0.0020(7) 0.0001(8)
C40 0.0211(11) 0.0283(12) 0.0223(10) -0.0051(9) 0.0023(8) 0.0044(9)
C41 0.0211(11) 0.0406(14) 0.0307(11) 0.0146(10) 0.0115(9) 0.0093(10)
C42 0.0257(11) 0.0198(11) 0.0222(10) 0.0048(8) 0.0078(8) 0.0038(9)
C43 0.0361(14) 0.0390(14) 0.0286(12) 0.0089(10) 0.0018(10) 0.0000(11)
C44 0.0182(10) 0.0233(11) 0.0242(10) 0.0063(8) 0.0073(8) -0.0013(8)
C45 0.0263(12) 0.0229(11) 0.0344(12) 0.0049(9) 0.0148(9) 0.0030(9)
C46 0.0363(14) 0.0373(14) 0.0312(12) -0.0074(10) 0.0178(10) -0.0097(11)
C47 0.0235(12) 0.0536(16) 0.0264(12) 0.0113(11) 0.0029(9) -0.0075(11)
C48 0.0213(11) 0.0349(13) 0.0414(13) 0.0167(11) 0.0072(10) 0.0066(10)
C49 0.0239(11) 0.0255(12) 0.0314(11) 0.0005(9) 0.0127(9) 0.0020(9)
N1 0.0133(8) 0.0120(8) 0.0110(7) 0.0011(6) 0.0003(6) 0.0017(6)
P1 0.0143(2) 0.0092(2) 0.0109(2) 0.00212(17) 0.00175(18) 0.00225(18)
Si1 0.0160(3) 0.0138(3) 0.0193(3) 0.0026(2) 0.0055(2) -0.0005(2)
Si2 0.0123(3) 0.0186(3) 0.0154(2) 0.0034(2) 0.0040(2) 0.0021(2)
Y1 0.01235(9) 0.00863(9) 0.01101(9) 0.00104(6) 0.00162(6) 0.00104(6)

loop_
_atom_type_symbol
_atom_type_description
_atom_type_scat_dispersion_real
_atom_type_scat_dispersion_imag
_atom_type_scat_source
C C 0.0033 0.0016 'International Tables Vol C Tables 4.2.6.8 and 6.1.1.4'
N N 0.0061 0.0033 'International Tables Vol C Tables 4.2.6.8 and 6.1.1.4'
P P 0.1023 0.0942 'International Tables Vol C Tables 4.2.6.8 and 6.1.1.4'
Si Si 0.0817 0.0704 'International Tables Vol C Tables 4.2.6.8 and 6.1.1.4'
Y Y -2.7962 3.5667 'International Tables Vol C Tables 4.2.6.8 and 6.1.1.4'
H H 0.0000 0.0000 'International Tables Vol C Tables 4.2.6.8 and 6.1.1.4'

loop_
_geom_angle_atom_site_label_1
_geom_angle_atom_site_label_2
_geom_angle_atom_site_label_3
_geom_angle
C29 C34 C31 109.50(15)
C29 C34 H34A 109.8
C31 C34 H34A 109.8
C29 C34 H34B 109.8
C31 C34 H34B 109.8
H34A C34 H34B 108.2
C34 C29 C32 109.83(16)
C34 C29 C26 109.31(16)
C32 C29 C26 109.54(15)
C34 C29 H29 109.4
C32 C29 H29 109.4
C26 C29 H29 109.4
C29 C32 C30 109.54(16)
C29 C32 H32A 109.8
C30 C32 H32A 109.8
C29 C32 H32B 109.8
C30 C32 H32B 109.8
H32A C32 H32B 108.2
C27 C30 C33 109.47(16)
C27 C30 C32 108.79(16)
C33 C30 C32 109.57(15)
C27 C30 H30 109.7
C33 C30 H30 109.7
C32 C30 H30 109.7
C31 C33 C30 109.66(16)
C31 C33 H33A 109.7
C30 C33 H33A 109.7
C31 C33 H33B 109.7
C30 C33 H33B 109.7
H33A C33 H33B 108.2
C33 C31 C34 109.62(16)
C33 C31 C28 109.21(15)
C34 C31 C28 108.96(16)
C33 C31 H31 109.7
C34 C31 H31 109.7
C28 C31 H31 109.7
C29 C26 C25 109.92(15)
C29 C26 H26A 109.7
C25 C26 H26A 109.7
C29 C26 H26B 109.7
C25 C26 H26B 109.7
H26A C26 H26B 108.2
C30 C27 C25 111.01(14)
C30 C27 H27A 109.4
C25 C27 H27A 109.4
C30 C27 H27B 109.4
C25 C27 H27B 109.4
H27A C27 H27B 108.0
C25 C28 C31 111.02(15)
C25 C28 H28A 109.4
C31 C28 H28A 109.4
C25 C28 H28B 109.4
C31 C28 H28B 109.4
H28A C28 H28B 108.0
N1 C25 C28 109.09(14)
N1 C25 C27 107.42(14)
C28 C25 C27 108.21(15)
N1 C25 C26 114.70(15)
C28 C25 C26 108.05(14)
C27 C25 C26 109.20(15)
C24 C19 C20 119.27(18)
C24 C19 P1 120.50(15)
C20 C19 P1 119.82(15)
C21 C20 C19 119.9(2)
C21 C20 H20 120.1
C19 C20 H20 120.1
C22 C21 C20 120.4(2)
C22 C21 H21 119.8
C20 C21 H21 119.8
C23 C22 C21 120.2(2)
C23 C22 H22 119.9
C21 C22 H22 119.9
C22 C23 C24 119.8(2)
C22 C23 H23 120.1
C24 C23 H23 120.1
C19 C24 C23 120.3(2)
C19 C24 H24 119.8
C23 C24 H24 119.8
C14 C13 C18 119.27(18)
C14 C13 P1 116.73(14)
C18 C13 P1 123.99(15)
C15 C14 C13 120.28(19)
C15 C14 H14 119.9
C13 C14 H14 119.9
C16 C15 C14 119.8(2)
C16 C15 H15 120.1
C14 C15 H15 120.1
C17 C16 C15 120.4(2)
C17 C16 H16 119.8
C15 C16 H16 119.8
C16 C17 C18 120.24(19)
C16 C17 H17 119.9
C18 C17 H17 119.9
C17 C18 C13 120.0(2)
C17 C18 H18 120.0
C13 C18 H18 120.0
C2 C1 C5 108.28(16)
C2 C1 P1 126.49(14)
C5 C1 P1 119.54(14)
C2 C1 Y1 77.84(11)
C5 C1 Y1 77.78(10)
P1 C1 Y1 89.59(7)
C3 C2 C1 106.72(17)
C3 C2 Y1 80.00(11)
C1 C2 Y1 70.49(10)
C3 C2 H2 126.6
C1 C2 H2 126.6
Y1 C2 H2 115.2
C2 C3 C4 109.07(17)
C2 C3 C6 137.95(18)
C4 C3 C6 112.16(16)
C2 C3 Y1 70.24(10)
C4 C3 Y1 75.63(11)
C6 C3 Y1 128.11(12)
C5 C4 C3 109.01(16)
C5 C4 C8 138.12(18)
C3 C4 C8 111.97(16)
C5 C4 Y1 70.05(10)
C3 C4 Y1 75.19(10)
C8 C4 Y1 128.98(12)
C4 C5 C1 106.92(17)
C4 C5 Y1 80.34(11)
C1 C5 Y1 70.49(10)
C4 C5 H5 126.5
C1 C5 H5 126.5
Y1 C5 H5 114.9
C3 C6 C9 115.11(16)
C3 C6 C10 109.61(16)
C9 C6 C10 108.77(18)
C3 C6 C7 100.37(15)
C9 C6 C7 110.65(16)
C10 C6 C7 112.20(16)
C8 C7 C6 109.77(15)
C8 C7 H7A 109.7
C6 C7 H7A 109.7
C8 C7 H7B 109.7
C6 C7 H7B 109.7
H7A C7 H7B 108.2
C4 C8 C11 114.32(16)
C4 C8 C12 109.46(16)
C11 C8 C12 108.72(17)
C4 C8 C7 100.52(15)
C11 C8 C7 112.02(16)
C12 C8 C7 111.64(16)
C6 C9 H9A 109.5
C6 C9 H9B 109.5
H9A C9 H9B 109.5
C6 C9 H9C 109.5
H9A C9 H9C 109.5
H9B C9 H9C 109.5
C6 C10 H10A 109.5
C6 C10 H10B 109.5
H10A C10 H10B 109.5
C6 C10 H10C 109.5
H10A C10 H10C 109.5
H10B C10 H10C 109.5
C8 C11 H11A 109.5
C8 C11 H11B 109.5
H11A C11 H11B 109.5
C8 C11 H11C 109.5
H11A C11 H11C 109.5
H11B C11 H11C 109.5
C8 C12 H12A 109.5
C8 C12 H12B 109.5
H12A C12 H12B 109.5
C8 C12 H12C 109.5
H12A C12 H12C 109.5
H12B C12 H12C 109.5
Si1 C35 Y1 127.24(10)
Si1 C35 H35A 105.5
Y1 C35 H35A 105.5
Si1 C35 H35B 105.5
Y1 C35 H35B 105.5
H35A C35 H35B 106.1
Si1 C37 H37A 109.5
Si1 C37 H37B 109.5
H37A C37 H37B 109.5
Si1 C37 H37C 109.5
H37A C37 H37C 109.5
H37B C37 H37C 109.5
Si1 C38 H38A 109.5
Si1 C38 H38B 109.5
H38A C38 H38B 109.5
Si1 C38 H38C 109.5
H38A C38 H38C 109.5
H38B C38 H38C 109.5
Si1 C39 H39A 109.5
Si1 C39 H39B 109.5
H39A C39 H39B 109.5
Si1 C39 H39C 109.5
H39A C39 H39C 109.5
H39B C39 H39C 109.5
Si2 C36 Y1 121.93(9)
Si2 C36 H36A 106.8
Y1 C36 H36A 106.8
Si2 C36 H36B 106.8
Y1 C36 H36B 106.8
H36A C36 H36B 106.7
Si2 C40 H40A 109.5
Si2 C40 H40B 109.5
H40A C40 H40B 109.5
Si2 C40 H40C 109.5
H40A C40 H40C 109.5
H40B C40 H40C 109.5
Si2 C41 H41A 109.5
Si2 C41 H41B 109.5
H41A C41 H41B 109.5
Si2 C41 H41C 109.5
H41A C41 H41C 109.5
H41B C41 H41C 109.5
Si2 C42 H42A 109.5
Si2 C42 H42B 109.5
H42A C42 H42B 109.5
Si2 C42 H42C 109.5
H42A C42 H42C 109.5
H42B C42 H42C 109.5
C44 C43 H43A 109.5
C44 C43 H43B 109.5
H43A C43 H43B 109.5
C44 C43 H43C 109.5
H43A C43 H43C 109.5
H43B C43 H43C 109.5
C45 C44 C49 118.3(2)
C45 C44 C43 120.8(2)
C49 C44 C43 120.9(2)
C44 C45 C46 120.8(2)
C44 C45 H45 119.6
C46 C45 H45 119.6
C45 C46 C47 120.3(2)
C45 C46 H46 119.8
C47 C46 H46 119.8
C48 C47 C46 119.3(2)
C48 C47 H47 120.3
C46 C47 H47 120.3
C47 C48 C49 120.0(2)
C47 C48 H48 120.0
C49 C48 H48 120.0
C48 C49 C44 121.2(2)
C48 C49 H49 119.4
C44 C49 H49 119.4
C25 N1 P1 129.23(12)
C25 N1 Y1 127.05(11)
P1 N1 Y1 102.84(7)
N1 P1 C1 102.61(8)
N1 P1 C13 114.59(8)
C1 P1 C13 109.20(9)
N1 P1 C19 116.37(9)
C1 P1 C19 103.93(9)
C13 P1 C19 109.19(9)
N1 P1 Y1 47.03(5)
C1 P1 Y1 55.68(6)
C13 P1 Y1 124.11(6)
C19 P1 Y1 126.40(6)
C35 Si1 C38 110.77(9)
C35 Si1 C37 113.04(9)
C38 Si1 C37 106.37(10)
C35 Si1 C39 113.12(9)
C38 Si1 C39 107.28(10)
C37 Si1 C39 105.83(10)
C36 Si2 C42 109.00(9)
C36 Si2 C40 112.21(9)
C42 Si2 C40 108.35(10)
C36 Si2 C41 114.30(10)
C42 Si2 C41 105.98(10)
C40 Si2 C41 106.68(10)
N1 Y1 C35 115.17(6)
N1 Y1 C36 103.38(6)
C35 Y1 C36 108.57(6)
N1 Y1 C1 64.81(5)
C35 Y1 C1 136.78(6)
C36 Y1 C1 113.35(6)
N1 Y1 C5 82.05(5)
C35 Y1 C5 106.02(6)
C36 Y1 C5 138.16(6)
C1 Y1 C5 31.73(6)
N1 Y1 C2 86.72(5)
C35 Y1 C2 148.01(6)
C36 Y1 C2 86.88(6)
C1 Y1 C2 31.66(6)
C5 Y1 C2 51.65(6)
N1 Y1 C3 113.74(5)
C35 Y1 C3 119.34(6)
C36 Y1 C3 92.48(6)
C1 Y1 C3 50.07(6)
C5 Y1 C3 49.48(6)
C2 Y1 C3 29.76(5)
N1 Y1 C4 110.72(5)
C35 Y1 C4 99.21(6)
C36 Y1 C4 120.38(6)
C1 Y1 C4 50.02(5)
C5 Y1 C4 29.61(6)
C2 Y1 C4 49.54(6)
C3 Y1 C4 29.18(6)
N1 Y1 P1 30.13(4)
C35 Y1 P1 133.40(5)
C36 Y1 P1 110.10(5)
C1 Y1 P1 34.73(4)
C5 Y1 P1 56.81(4)
C2 Y1 P1 58.86(4)
C3 Y1 P1 83.88(4)
C4 Y1 P1 82.78(4)

loop_
_geom_bond_atom_site_label_1
_geom_bond_atom_site_label_2
_geom_bond_distance
C34 C29 1.531(3)
C34 C31 1.530(3)
C34 H34A 0.9700
C34 H34B 0.9700
C29 C32 1.532(3)
C29 C26 1.541(3)
C29 H29 0.9800
C32 C30 1.536(3)
C32 H32A 0.9700
C32 H32B 0.9700
C30 C27 1.530(2)
C30 C33 1.531(3)
C30 H30 0.9800
C33 C31 1.530(3)
C33 H33A 0.9700
C33 H33B 0.9700
C31 C28 1.538(2)
C31 H31 0.9800
C26 C25 1.540(2)
C26 H26A 0.9700
C26 H26B 0.9700
C27 C25 1.534(3)
C27 H27A 0.9700
C27 H27B 0.9700
C28 C25 1.535(2)
C28 H28A 0.9700
C28 H28B 0.9700
C25 N1 1.492(2)
C19 C24 1.392(3)
C19 C20 1.396(3)
C19 P1 1.8142(19)
C20 C21 1.389(3)
C20 H20 0.9300
C21 C22 1.380(4)
C21 H21 0.9300
C22 C23 1.380(3)
C22 H22 0.9300
C23 C24 1.394(3)
C23 H23 0.9300
C24 H24 0.9300
C13 C14 1.398(3)
C13 C18 1.395(3)
C13 P1 1.8135(19)
C14 C15 1.390(3)
C14 H14 0.9300
C15 C16 1.384(3)
C15 H15 0.9300
C16 C17 1.380(3)
C16 H16 0.9300
C17 C18 1.390(3)
C17 H17 0.9300
C18 H18 0.9300
C1 C2 1.433(3)
C1 C5 1.436(3)
C1 P1 1.7755(18)
C1 Y1 2.5739(18)
C2 C3 1.408(3)
C2 Y1 2.6695(18)
C2 H2 0.9300
C3 C4 1.409(3)
C3 C6 1.519(3)
C3 Y1 2.7934(18)
C4 C5 1.403(3)
C4 C8 1.517(2)
C4 Y1 2.7990(18)
C5 Y1 2.6688(18)
C5 H5 0.9300
C6 C9 1.524(3)
C6 C10 1.533(3)
C6 C7 1.560(3)
C7 C8 1.557(3)
C7 H7A 0.9700
C7 H7B 0.9700
C8 C11 1.523(3)
C8 C12 1.539(3)
C9 H9A 0.9600
C9 H9B 0.9600
C9 H9C 0.9600
C10 H10A 0.9600
C10 H10B 0.9600
C10 H10C 0.9600
C11 H11A 0.9600
C11 H11B 0.9600
C11 H11C 0.9600
C12 H12A 0.9600
C12 H12B 0.9600
C12 H12C 0.9600
C35 Si1 1.847(2)
C35 Y1 2.4067(19)
C35 H35A 0.9700
C35 H35B 0.9700
C37 Si1 1.882(2)
C37 H37A 0.9600
C37 H37B 0.9600
C37 H37C 0.9600
C38 Si1 1.877(2)
C38 H38A 0.9600
C38 H38B 0.9600
C38 H38C 0.9600
C39 Si1 1.884(2)
C39 H39A 0.9600
C39 H39B 0.9600
C39 H39C 0.9600
C36 Si2 1.838(2)
C36 Y1 2.4085(19)
C36 H36A 0.9700
C36 H36B 0.9700
C40 Si2 1.878(2)
C40 H40A 0.9600
C40 H40B 0.9600
C40 H40C 0.9600
C41 Si2 1.882(2)
C41 H41A 0.9600
C41 H41B 0.9600
C41 H41C 0.9600
C42 Si2 1.878(2)
C42 H42A 0.9600
C42 H42B 0.9600
C42 H42C 0.9600
C43 C44 1.503(3)
C43 H43A 0.9600
C43 H43B 0.9600
C43 H43C 0.9600
C44 C45 1.384(3)
C44 C49 1.387(3)
C45 C46 1.383(3)
C45 H45 0.9300
C46 C47 1.384(4)
C46 H46 0.9300
C47 C48 1.382(4)
C47 H47 0.9300
C48 C49 1.382(3)
C48 H48 0.9300
C49 H49 0.9300
N1 P1 1.6046(16)
N1 Y1 2.3388(15)
P1 Y1 3.1165(5)
